data_1522619
loop_
_publ_author_name
'Nowotny, H.'
'Henglein, E.'

_publ_section_title
;
 Roentgenographische Untersuchungen im System Ni-P
;
_journal_name_full
;
Zeitschrift fuer Physikalische Chemie, Abteilung B: Chemie der 
Elementarprozesse, Aufbau der Materie
;
_journal_page_first 281
_journal_page_last 284
_journal_volume 40
_journal_year 1938
_chemical_formula_sum 'Ni2 P'
_space_group_IT_number 189
_symmetry_space_group_name_Hall 'P -6 -2'
_symmetry_space_group_name_H-M 'P -6 2 m'
_cell_angle_alpha 90
_cell_angle_beta 90
_cell_angle_gamma 120
_cell_formula_units_Z 3
_cell_length_a 5.862
_cell_length_b 5.862
_cell_length_c 3.372
_cell_volume 100.348
_citation_journal_id_ASTM ZPCBAL
_cod_data_source_file Nowotny_ZPCBAL_1938_1453.cif
_cod_data_source_block Ni2P1
_cod_original_cell_volume 100.3483
_cod_original_formula_sum 'Ni2 P1'
_cod_database_code 1522619

loop_
_symmetry_equiv_pos_as_xyz
x,y,z
-x+y,-x,-z
-y,x-y,z
x,y,-z
-x+y,-x,z
-y,x-y,-z
y,x,z
x-y,-y,-z
-x,-x+y,z
y,x,-z
x-y,-y,z
-x,-x+y,-z

loop_
_atom_site_label
_atom_site_type_symbol
_atom_site_fract_x
_atom_site_fract_y
_atom_site_fract_z
_atom_site_occupancy
_atom_site_U_iso_or_equiv
P1 P-3 0.3333 0.6667 0 1 0.0
Ni2 Ni+1 0.4 0 0.5 1 0.0
Ni1 Ni+1 0.74 0 0 1 0.0
P2 P-3 0 0 0.5 1 0.0
